data_4101534
loop_
_publ_author_name
'Wang, Xuelei'
'Zuo, Tianming'
'Olmstead, Marilyn M'
'Duchamp, James C'
'Glass, Thomas E'
'Cromer, Frank'
'Balch, Alan L'
'Dorn, Harry C'

_publ_section_title
;
 Preparation and structure of CeSc2N@C80: an icosahedral carbon cage
 enclosing an acentric CeSc2N unit with buried f electron spin.
;
_journal_issue 27
_journal_name_full 'Journal of the American Chemical Society'
_journal_page_first 8884
_journal_page_last 8889
_journal_paper_doi 10.1021/ja061434i
_journal_volume 128
_journal_year 2006
_chemical_formula_moiety 'C36 H44 N4 Ni, C80 Ce N Sc2, 2(C6 H6)'
_chemical_formula_sum 'C128 H56 Ce N5 Ni Sc2'
_chemical_formula_weight 1952.51
_chemical_name_common CeSc2N@C80.NiOEP.2benzene
_chemical_name_systematic
; 
 ? 
;
_space_group_IT_number 15
_symmetry_cell_setting monoclinic
_symmetry_space_group_name_Hall '-C 2yc'
_symmetry_space_group_name_H-M 'C 1 2/c 1'
_atom_sites_solution_hydrogens geom
_atom_sites_solution_primary direct
_atom_sites_solution_secondary difmap
_audit_creation_method SHELXL-97
_cell_angle_alpha 90.00
_cell_angle_beta 95.315(2)
_cell_angle_gamma 90.00
_cell_formula_units_Z 8
_cell_length_a 25.3588(6)
_cell_length_b 14.9668(3)
_cell_length_c 39.4062(9)
_cell_measurement_reflns_used 8667
_cell_measurement_temperature 90(2)
_cell_measurement_theta_max 24.7
_cell_measurement_theta_min 2.5
_cell_volume 14891.9(6)
_computing_cell_refinement 'SAINT (Bruker, 2004)'
_computing_data_collection 'Apex2 (Bruker, 2005)'
_computing_data_reduction SAINT
_computing_molecular_graphics 'SHELXTL 5.1, XP (Sheldrick, 1994)'
_computing_publication_material SHELXL-97
_computing_structure_refinement 'SHELXL-97 (Sheldrick, 1997)'
_computing_structure_solution 'SHELXS-97 (Sheldrick, 1990)'
_diffrn_ambient_temperature 90(2)
_diffrn_detector_area_resol_mean 8.3
_diffrn_measured_fraction_theta_full 1.000
_diffrn_measured_fraction_theta_max 1.000
_diffrn_measurement_device_type 'Bruker Apex 2'
_diffrn_measurement_method \w
_diffrn_radiation_monochromator graphite
_diffrn_radiation_source 'fine-focus sealed tube'
_diffrn_radiation_type MoK\a
_diffrn_radiation_wavelength 0.71073
_diffrn_reflns_av_R_equivalents 0.0906
_diffrn_reflns_av_sigmaI/netI 0.0773
_diffrn_reflns_limit_h_max 36
_diffrn_reflns_limit_h_min -36
_diffrn_reflns_limit_k_max 21
_diffrn_reflns_limit_k_min -21
_diffrn_reflns_limit_l_max 56
_diffrn_reflns_limit_l_min -56
_diffrn_reflns_number 120547
_diffrn_reflns_theta_full 30.51
_diffrn_reflns_theta_max 30.51
_diffrn_reflns_theta_min 1.64
_diffrn_standards_number 0
_exptl_absorpt_coefficient_mu 1.096
_exptl_absorpt_correction_T_max 0.967
_exptl_absorpt_correction_T_min 0.932
_exptl_absorpt_correction_type multi-scan
_exptl_absorpt_process_details 'SADABS 2.10 (Sheldrick, 2003)'
_exptl_crystal_colour black
_exptl_crystal_density_diffrn 1.742
_exptl_crystal_density_method 'not measured'
_exptl_crystal_description parallelepiped
_exptl_crystal_F_000 7896.0
_exptl_crystal_size_max 0.10
_exptl_crystal_size_mid 0.07
_exptl_crystal_size_min 0.04
_refine_diff_density_max 1.755
_refine_diff_density_min -1.327
_refine_diff_density_rms 0.111
_refine_ls_extinction_method none
_refine_ls_goodness_of_fit_ref 1.016
_refine_ls_hydrogen_treatment constr
_refine_ls_matrix_type full
_refine_ls_number_parameters 1242
_refine_ls_number_reflns 22723
_refine_ls_number_restraints 0
_refine_ls_restrained_S_all 1.016
_refine_ls_R_factor_all 0.0938
_refine_ls_R_factor_gt 0.0444
_refine_ls_shift/su_max 0.001
_refine_ls_shift/su_mean 0.000
_refine_ls_structure_factor_coef Fsqd
_refine_ls_weighting_details 'calc w=1/[\s^2^(Fo^2^)+(0.0493P)^2^+8.4354P] where P=(Fo^2^+2Fc^2^)/3'
_refine_ls_weighting_scheme calc
_refine_ls_wR_factor_gt 0.0999
_refine_ls_wR_factor_ref 0.1170
_reflns_number_gt 13837
_reflns_number_total 22723
_reflns_threshold_expression I>2\s(I)
_cod_data_source_file ja061434isi20060308_091811.cif
_cod_data_source_block juf16z
_cod_original_sg_symbol_H-M 'C 2/c'
_cod_database_code 4101534

loop_
_symmetry_equiv_pos_as_xyz
'x, y, z'
'-x, y, -z+1/2'
'x+1/2, y+1/2, z'
'-x+1/2, y+1/2, -z+1/2'
'-x, -y, -z'
'x, -y, z-1/2'
'-x+1/2, -y+1/2, -z'
'x+1/2, -y+1/2, z-1/2'

loop_
_atom_site_label
_atom_site_type_symbol
_atom_site_fract_x
_atom_site_fract_y
_atom_site_fract_z
_atom_site_U_iso_or_equiv
_atom_site_adp_type
_atom_site_occupancy
_atom_site_symmetry_multiplicity
_atom_site_calc_flag
_atom_site_refinement_flags
Ce1 Ce 0.236967(6) 0.499832(12) 0.177012(4) 0.01979(5) Uani 1 1 d .
Sc1 Sc 0.34915(2) 0.58980(4) 0.138772(14) 0.01685(12) Uani 1 1 d .
Sc2 Sc 0.33638(2) 0.37029(3) 0.139873(14) 0.01702(12) Uani 1 1 d .
N1 N 0.30899(9) 0.48608(15) 0.15106(6) 0.0164(5) Uani 1 1 d .
C1 C 0.31365(13) 0.3337(2) 0.24096(8) 0.0218(7) Uani 1 1 d .
C2 C 0.36676(12) 0.3653(2) 0.24072(7) 0.0207(6) Uani 1 1 d .
C3 C 0.39145(12) 0.3169(2) 0.21485(8) 0.0202(6) Uani 1 1 d .
C4 C 0.35386(12) 0.25535(19) 0.19901(8) 0.0209(7) Uani 1 1 d .
C5 C 0.30538(13) 0.26624(19) 0.21537(8) 0.0210(7) Uani 1 1 d .
C6 C 0.25543(12) 0.25558(19) 0.19706(8) 0.0212(7) Uani 1 1 d .
C7 C 0.21277(12) 0.3106(2) 0.20615(8) 0.0225(7) Uani 1 1 d .
C8 C 0.22010(13) 0.3775(2) 0.23230(8) 0.0241(7) Uani 1 1 d .
C9 C 0.27189(13) 0.3917(2) 0.24892(8) 0.0241(7) Uani 1 1 d .
C10 C 0.28579(14) 0.4811(2) 0.25807(7) 0.0240(7) Uani 1 1 d .
C11 C 0.33871(14) 0.5126(2) 0.25757(7) 0.0237(7) Uani 1 1 d .
C12 C 0.37988(12) 0.4566(2) 0.24778(7) 0.0211(6) Uani 1 1 d .
C13 C 0.42046(12) 0.4959(2) 0.23015(7) 0.0216(6) Uani 1 1 d .
C14 C 0.44530(11) 0.4473(2) 0.20453(8) 0.0192(6) Uani 1 1 d .
C15 C 0.42942(11) 0.3580(2) 0.19579(8) 0.0190(6) Uani 1 1 d .
C16 C 0.42995(11) 0.32994(19) 0.16087(8) 0.0186(6) Uani 1 1 d .
C17 C 0.39632(12) 0.26017(19) 0.14489(8) 0.0200(6) Uani 1 1 d .
C18 C 0.35423(12) 0.22670(19) 0.16436(8) 0.0197(6) Uani 1 1 d .
C19 C 0.30271(12) 0.21351(18) 0.14632(8) 0.0197(6) Uani 1 1 d .
C20 C 0.25485(12) 0.22757(18) 0.16272(8) 0.0210(7) Uani 1 1 d .
C21 C 0.21431(12) 0.2589(2) 0.13755(9) 0.0233(7) Uani 1 1 d .
C22 C 0.17338(12) 0.3170(2) 0.14653(9) 0.0234(7) Uani 1 1 d .
C23 C 0.17134(12) 0.3404(2) 0.18162(9) 0.0245(7) Uani 1 1 d .
C24 C 0.15064(12) 0.4245(2) 0.19297(9) 0.0250(7) Uani 1 1 d .
C25 C 0.18128(13) 0.4485(2) 0.22496(8) 0.0250(7) Uani 1 1 d .
C26 C 0.19644(13) 0.5400(2) 0.23271(8) 0.0264(7) Uani 1 1 d .
C27 C 0.24919(13) 0.5533(2) 0.24896(7) 0.0224(7) Uani 1 1 d .
C28 C 0.28170(13) 0.6293(2) 0.24251(8) 0.0241(7) Uani 1 1 d .
C29 C 0.33584(13) 0.6050(2) 0.24796(8) 0.0241(7) Uani 1 1 d .
C30 C 0.37475(13) 0.6425(2) 0.22819(8) 0.0232(7) Uani 1 1 d .
C31 C 0.41761(12) 0.5879(2) 0.22034(8) 0.0232(7) Uani 1 1 d .
C32 C 0.44088(12) 0.5979(2) 0.18859(8) 0.0226(7) Uani 1 1 d .
C33 C 0.45757(11) 0.5097(2) 0.17898(8) 0.0207(6) Uani 1 1 d .
C34 C 0.45439(11) 0.48545(19) 0.14448(8) 0.0190(6) Uani 1 1 d .
C35 C 0.44094(11) 0.3947(2) 0.13571(8) 0.0189(6) Uani 1 1 d .
C36 C 0.41239(11) 0.3691(2) 0.10411(7) 0.0187(6) Uani 1 1 d .
C37 C 0.38524(12) 0.2848(2) 0.10847(8) 0.0205(6) Uani 1 1 d .
C38 C 0.33137(13) 0.2763(2) 0.09168(8) 0.0217(7) Uani 1 1 d .
C39 C 0.29183(12) 0.23805(19) 0.11088(8) 0.0207(6) Uani 1 1 d .
C40 C 0.23728(12) 0.26662(19) 0.10626(8) 0.0211(7) Uani 1 1 d .
C41 C 0.35800(13) 0.71032(19) 0.20402(8) 0.0210(6) Uani 1 1 d .
C42 C 0.38240(13) 0.7220(2) 0.17281(8) 0.0230(7) Uani 1 1 d .
C43 C 0.42456(12) 0.6659(2) 0.16417(8) 0.0219(7) Uani 1 1 d .
C44 C 0.42726(12) 0.6455(2) 0.12789(8) 0.0225(7) Uani 1 1 d .
C45 C 0.43870(11) 0.5539(2) 0.11977(8) 0.0209(6) Uani 1 1 d .
C46 C 0.40661(12) 0.5293(2) 0.08934(8) 0.0201(6) Uani 1 1 d .
C47 C 0.39244(12) 0.4381(2) 0.08123(8) 0.0209(6) Uani 1 1 d .
C48 C 0.34377(13) 0.4238(2) 0.06178(7) 0.0212(7) Uani 1 1 d .
C49 C 0.31285(12) 0.3457(2) 0.06797(7) 0.0206(6) Uani 1 1 d .
C50 C 0.25815(13) 0.3717(2) 0.06261(8) 0.0235(7) Uani 1 1 d .
C51 C 0.21952(12) 0.3338(2) 0.08218(8) 0.0226(7) Uani 1 1 d .
C52 C 0.17598(12) 0.3890(2) 0.08996(8) 0.0227(7) Uani 1 1 d .
C53 C 0.15394(12) 0.3798(2) 0.12180(9) 0.0237(7) Uani 1 1 d .
C54 C 0.13597(11) 0.4668(2) 0.13222(9) 0.0238(7) Uani 1 1 d .
C55 C 0.13397(11) 0.4918(2) 0.16745(9) 0.0235(7) Uani 1 1 d .
C56 C 0.14648(12) 0.5833(2) 0.17614(8) 0.0238(7) Uani 1 1 d .
C57 C 0.17742(12) 0.6074(2) 0.20808(8) 0.0249(7) Uani 1 1 d .
C58 C 0.21224(13) 0.6798(2) 0.20053(8) 0.0223(7) Uani 1 1 d .
C59 C 0.26416(13) 0.69265(19) 0.21695(8) 0.0215(7) Uani 1 1 d .
C60 C 0.30319(13) 0.73477(19) 0.19875(8) 0.0221(7) Uani 1 1 d .
C61 C 0.29285(12) 0.75961(18) 0.16385(8) 0.0200(6) Uani 1 1 d .
C62 C 0.34123(13) 0.75376(18) 0.14751(8) 0.0222(7) Uani 1 1 d .
C63 C 0.34103(13) 0.72991(19) 0.11197(8) 0.0216(7) Uani 1 1 d .
C64 C 0.38586(13) 0.6778(2) 0.10194(8) 0.0230(7) Uani 1 1 d .
C65 C 0.37330(12) 0.6030(2) 0.07904(8) 0.0212(6) Uani 1 1 d .
C66 C 0.32196(12) 0.5857(2) 0.06158(7) 0.0213(7) Uani 1 1 d .
C67 C 0.30878(13) 0.4962(2) 0.05224(7) 0.0207(6) Uani 1 1 d .
C68 C 0.25554(13) 0.4638(2) 0.05276(7) 0.0219(7) Uani 1 1 d .
C69 C 0.21432(13) 0.5201(2) 0.06255(8) 0.0222(7) Uani 1 1 d .
C70 C 0.17365(12) 0.4813(2) 0.08024(8) 0.0226(7) Uani 1 1 d .
C71 C 0.14924(12) 0.5290(2) 0.10637(8) 0.0232(7) Uani 1 1 d .
C72 C 0.16481(11) 0.6175(2) 0.11486(8) 0.0209(7) Uani 1 1 d .
C73 C 0.16330(11) 0.64279(19) 0.14986(8) 0.0208(6) Uani 1 1 d .
C74 C 0.20255(12) 0.7025(2) 0.16520(8) 0.0217(7) Uani 1 1 d .
C75 C 0.24228(12) 0.74089(18) 0.14628(8) 0.0206(6) Uani 1 1 d .
C76 C 0.24132(12) 0.72047(19) 0.11136(8) 0.0194(6) Uani 1 1 d .
C77 C 0.28961(12) 0.71123(19) 0.09499(8) 0.0205(6) Uani 1 1 d .
C78 C 0.28041(12) 0.6435(2) 0.06914(7) 0.0206(6) Uani 1 1 d .
C79 C 0.22708(12) 0.6112(2) 0.06961(7) 0.0213(7) Uani 1 1 d .
C80 C 0.20275(12) 0.6595(2) 0.09587(8) 0.0211(6) Uani 1 1 d .
Ni1 Ni 0.481658(12) 0.49674(2) 0.041058(8) 0.00755(7) Uani 1 1 d .
N2 N 0.42403(8) 0.50053(14) 0.00456(5) 0.0082(4) Uani 1 1 d .
N3 N 0.48124(8) 0.62806(14) 0.04358(5) 0.0097(4) Uani 1 1 d .
N4 N 0.53627(8) 0.49268(14) 0.07954(5) 0.0095(4) Uani 1 1 d .
N5 N 0.48008(8) 0.36552(14) 0.03993(5) 0.0096(4) Uani 1 1 d .
C81 C 0.39764(10) 0.42927(17) -0.01148(6) 0.0094(5) Uani 1 1 d .
C82 C 0.35460(10) 0.45943(18) -0.03558(7) 0.0115(5) Uani 1 1 d .
C83 C 0.35557(10) 0.54972(17) -0.03462(7) 0.0113(5) Uani 1 1 d .
C84 C 0.39835(10) 0.57480(17) -0.00977(6) 0.0098(5) Uani 1 1 d .
C85 C 0.41070(10) 0.66154(17) -0.00111(7) 0.0101(5) Uani 1 1 d .
H85 H 0.3916 0.7076 -0.0134 0.012 Uiso 1 1 calc R
C86 C 0.44879(10) 0.68622(17) 0.02421(7) 0.0102(5) Uani 1 1 d .
C87 C 0.45847(11) 0.77782(17) 0.03468(7) 0.0119(5) Uani 1 1 d .
C88 C 0.49734(10) 0.77563(17) 0.06067(7) 0.0115(5) Uani 1 1 d .
C89 C 0.51140(10) 0.68265(17) 0.06588(7) 0.0101(5) Uani 1 1 d .
C90 C 0.54872(10) 0.65244(17) 0.09087(7) 0.0117(5) Uani 1 1 d .
H90 H 0.5687 0.6957 0.1042 0.014 Uiso 1 1 calc R
C91 C 0.55900(10) 0.56364(18) 0.09782(7) 0.0109(5) Uani 1 1 d .
C92 C 0.59436(10) 0.53362(18) 0.12655(7) 0.0124(5) Uani 1 1 d .
C93 C 0.59447(10) 0.44317(18) 0.12490(7) 0.0126(5) Uani 1 1 d .
C94 C 0.55900(10) 0.41869(17) 0.09564(7) 0.0111(5) Uani 1 1 d .
C95 C 0.54814(10) 0.33148(17) 0.08588(7) 0.0113(5) Uani 1 1 d .
H95 H 0.5678 0.2855 0.0979 0.014 Uiso 1 1 calc R
C96 C 0.51102(10) 0.30662(17) 0.06004(7) 0.0117(5) Uani 1 1 d .
C97 C 0.49762(11) 0.21463(17) 0.05179(7) 0.0130(5) Uani 1 1 d .
C98 C 0.45793(10) 0.21746(17) 0.02607(7) 0.0121(5) Uani 1 1 d .
C99 C 0.44756(10) 0.31098(17) 0.01901(7) 0.0101(5) Uani 1 1 d .
C100 C 0.40890(10) 0.34104(17) -0.00513(7) 0.0106(5) Uani 1 1 d .
H10 H 0.3887 0.2977 -0.0183 0.013 Uiso 1 1 calc R
C101 C 0.31542(10) 0.39863(18) -0.05456(7) 0.0129(5) Uani 1 1 d .
H10B H 0.3340 0.3450 -0.0620 0.015 Uiso 1 1 calc R
H10C H 0.2993 0.4296 -0.0752 0.015 Uiso 1 1 calc R
C102 C 0.27187(11) 0.3699(2) -0.03266(7) 0.0195(6) Uani 1 1 d .
H10D H 0.2453 0.3347 -0.0465 0.029 Uiso 1 1 calc R
H10E H 0.2550 0.4230 -0.0239 0.029 Uiso 1 1 calc R
H10F H 0.2873 0.3336 -0.0135 0.029 Uiso 1 1 calc R
C103 C 0.31751(10) 0.61458(18) -0.05259(7) 0.0136(6) Uani 1 1 d .
H10G H 0.3003 0.5863 -0.0735 0.016 Uiso 1 1 calc R
H10H H 0.3372 0.6676 -0.0595 0.016 Uiso 1 1 calc R
C104 C 0.27472(11) 0.6446(2) -0.02980(8) 0.0201(6) Uani 1 1 d .
H10I H 0.2492 0.6833 -0.0429 0.030 Uiso 1 1 calc R
H10J H 0.2913 0.6775 -0.0101 0.030 Uiso 1 1 calc R
H10K H 0.2564 0.5920 -0.0219 0.030 Uiso 1 1 calc R
C105 C 0.42752(10) 0.85683(17) 0.02001(7) 0.0141(6) Uani 1 1 d .
H10L H 0.4243 0.8524 -0.0052 0.017 Uiso 1 1 calc R
H10W H 0.4474 0.9122 0.0264 0.017 Uiso 1 1 calc R
C106 C 0.37223(11) 0.86348(19) 0.03217(8) 0.0207(6) Uani 1 1 d .
H10T H 0.3536 0.9149 0.0213 0.031 Uiso 1 1 calc R
H10U H 0.3752 0.8710 0.0570 0.031 Uiso 1 1 calc R
H10V H 0.3524 0.8088 0.0260 0.031 Uiso 1 1 calc R
C107 C 0.52057(11) 0.85120(17) 0.08235(7) 0.0150(6) Uani 1 1 d .
H10M H 0.5133 0.9082 0.0700 0.018 Uiso 1 1 calc R
H10N H 0.5595 0.8436 0.0858 0.018 Uiso 1 1 calc R
C108 C 0.49858(12) 0.85688(19) 0.11715(7) 0.0189(6) Uani 1 1 d .
H10O H 0.5148 0.9075 0.1299 0.028 Uiso 1 1 calc R
H10P H 0.5067 0.8015 0.1298 0.028 Uiso 1 1 calc R
H10Q H 0.4601 0.8652 0.1140 0.028 Uiso 1 1 calc R
C109 C 0.62146(11) 0.59426(18) 0.15287(7) 0.0150(6) Uani 1 1 d .
H10R H 0.6381 0.6442 0.1413 0.018 Uiso 1 1 calc R
H10S H 0.6500 0.5607 0.1662 0.018 Uiso 1 1 calc R
C110 C 0.58369(12) 0.6324(2) 0.17717(7) 0.0197(6) Uani 1 1 d .
H11A H 0.6028 0.6746 0.1928 0.029 Uiso 1 1 calc R
H11B H 0.5695 0.5836 0.1902 0.029 Uiso 1 1 calc R
H11C H 0.5545 0.6634 0.1640 0.029 Uiso 1 1 calc R
C111 C 0.62170(11) 0.37718(19) 0.14917(7) 0.0158(6) Uani 1 1 d .
H11D H 0.6509 0.4076 0.1630 0.019 Uiso 1 1 calc R
H11E H 0.6374 0.3293 0.1360 0.019 Uiso 1 1 calc R
C112 C 0.58413(12) 0.3348(2) 0.17311(7) 0.0191(6) Uani 1 1 d .
H11K H 0.6042 0.2941 0.1890 0.029 Uiso 1 1 calc R
H11L H 0.5563 0.3013 0.1596 0.029 Uiso 1 1 calc R
H11M H 0.5680 0.3818 0.1860 0.029 Uiso 1 1 calc R
C113 C 0.52277(11) 0.13507(18) 0.07000(7) 0.0161(6) Uani 1 1 d .
H11N H 0.5616 0.1443 0.0731 0.019 Uiso 1 1 calc R
H11O H 0.5159 0.0815 0.0555 0.019 Uiso 1 1 calc R
C114 C 0.50265(13) 0.1176(2) 0.10475(8) 0.0250(7) Uani 1 1 d .
H11P H 0.5207 0.0652 0.1152 0.038 Uiso 1 1 calc R
H11Q H 0.4644 0.1066 0.1019 0.038 Uiso 1 1 calc R
H11R H 0.5099 0.1698 0.1195 0.038 Uiso 1 1 calc R
C115 C 0.42819(11) 0.14181(18) 0.00812(8) 0.0166(6) Uani 1 1 d .
H11F H 0.4494 0.0865 0.0116 0.020 Uiso 1 1 calc R
H11G H 0.4241 0.1545 -0.0166 0.020 Uiso 1 1 calc R
C116 C 0.37331(12) 0.1259(2) 0.02029(8) 0.0233(7) Uani 1 1 d .
H11H H 0.3554 0.0779 0.0068 0.035 Uiso 1 1 calc R
H11I H 0.3523 0.1808 0.0175 0.035 Uiso 1 1 calc R
H11J H 0.3771 0.1087 0.0444 0.035 Uiso 1 1 calc R
C117 C 0.34787(15) 0.9902(2) 0.17611(8) 0.0310(8) Uani 1 1 d .
H117 H 0.3618 0.9902 0.1993 0.037 Uiso 1 1 calc R
C118 C 0.38188(13) 0.9947(2) 0.15044(8) 0.0285(7) Uani 1 1 d .
H118 H 0.4191 0.9977 0.1561 0.034 Uiso 1 1 calc R
C119 C 0.36168(12) 0.9949(2) 0.11671(8) 0.0234(6) Uani 1 1 d .
H119 H 0.3848 0.9981 0.0991 0.028 Uiso 1 1 calc R
C120 C 0.30739(13) 0.9903(2) 0.10862(8) 0.0224(6) Uani 1 1 d .
H120 H 0.2934 0.9901 0.0854 0.027 Uiso 1 1 calc R
C121 C 0.27362(13) 0.98602(19) 0.13409(8) 0.0229(7) Uani 1 1 d .
H121 H 0.2364 0.9832 0.1285 0.027 Uiso 1 1 calc R
C122 C 0.29426(15) 0.9858(2) 0.16791(8) 0.0266(7) Uani 1 1 d .
H122 H 0.2711 0.9826 0.1855 0.032 Uiso 1 1 calc R
C123 C 0.44562(14) 0.8585(3) 0.24729(11) 0.0428(10) Uani 1 1 d .
H12A H 0.4080 0.8582 0.2454 0.051 Uiso 1 1 calc R
C124 C 0.47225(14) 0.8589(2) 0.21805(10) 0.0369(9) Uani 1 1 d .
H12B H 0.4529 0.8596 0.1962 0.044 Uiso 1 1 calc R
C125 C 0.52673(14) 0.8584(3) 0.22086(11) 0.0389(9) Uani 1 1 d .
H12C H 0.5452 0.8581 0.2010 0.047 Uiso 1 1 calc R
C126 C 0.44594(14) 1.1230(3) 0.24887(11) 0.0456(11) Uani 1 1 d .
H12F H 0.4084 1.1231 0.2480 0.055 Uiso 1 1 calc R
C127 C 0.47011(13) 1.1227(2) 0.21908(10) 0.0335(8) Uani 1 1 d .
H12D H 0.4493 1.1222 0.1978 0.040 Uiso 1 1 calc R
C128 C 0.52449(14) 1.1232(2) 0.22005(11) 0.0396(9) Uani 1 1 d .
H12E H 0.5414 1.1236 0.1995 0.048 Uiso 1 1 calc R

loop_
_atom_site_aniso_label
_atom_site_aniso_U_11
_atom_site_aniso_U_22
_atom_site_aniso_U_33
_atom_site_aniso_U_23
_atom_site_aniso_U_13
_atom_site_aniso_U_12
Ce1 0.01448(8) 0.02394(9) 0.02265(9) -0.00001(8) 0.01073(6) 0.00088(7)
Sc1 0.0185(3) 0.0124(3) 0.0205(3) 0.0015(2) 0.0060(2) -0.0049(2)
Sc2 0.0217(3) 0.0097(2) 0.0196(3) -0.0024(2) 0.0015(2) 0.0017(2)
N1 0.0168(12) 0.0158(12) 0.0177(12) -0.0020(9) 0.0074(9) -0.0007(9)
C1 0.0302(17) 0.0202(15) 0.0157(15) 0.0107(12) 0.0059(13) 0.0031(13)
C2 0.0259(16) 0.0255(16) 0.0101(14) 0.0078(12) -0.0020(12) 0.0049(13)
C3 0.0216(15) 0.0199(15) 0.0186(15) 0.0071(12) -0.0017(12) 0.0091(12)
C4 0.0241(16) 0.0120(14) 0.0268(17) 0.0099(12) 0.0036(13) 0.0073(12)
C5 0.0279(17) 0.0152(14) 0.0210(16) 0.0107(12) 0.0085(13) 0.0020(12)
C6 0.0267(17) 0.0123(14) 0.0256(17) 0.0101(12) 0.0070(13) -0.0049(12)
C7 0.0215(16) 0.0170(14) 0.0315(18) 0.0123(13) 0.0152(13) -0.0040(12)
C8 0.0251(16) 0.0263(16) 0.0233(17) 0.0095(13) 0.0145(13) -0.0007(13)
C9 0.0333(18) 0.0262(17) 0.0149(15) 0.0104(12) 0.0134(13) 0.0035(14)
C10 0.0337(18) 0.0325(19) 0.0068(13) 0.0010(12) 0.0071(12) 0.0027(14)
C11 0.0357(18) 0.0273(18) 0.0073(13) -0.0020(12) -0.0023(12) 0.0023(14)
C12 0.0252(16) 0.0256(16) 0.0114(14) 0.0019(12) -0.0040(12) 0.0050(13)
C13 0.0198(14) 0.0268(16) 0.0161(14) -0.0036(13) -0.0091(11) 0.0037(14)
C14 0.0123(14) 0.0251(16) 0.0188(15) 0.0020(12) -0.0063(11) -0.0005(12)
C15 0.0129(14) 0.0219(15) 0.0213(15) 0.0038(12) -0.0040(12) 0.0066(12)
C16 0.0099(13) 0.0207(15) 0.0250(16) 0.0015(12) 0.0011(12) 0.0092(11)
C17 0.0234(16) 0.0152(14) 0.0225(16) -0.0008(12) 0.0072(13) 0.0082(12)
C18 0.0227(16) 0.0109(13) 0.0258(17) 0.0013(12) 0.0045(13) 0.0059(11)
C19 0.0243(16) 0.0071(12) 0.0278(17) -0.0017(11) 0.0028(13) -0.0023(11)
C20 0.0207(16) 0.0086(13) 0.0345(18) 0.0023(12) 0.0056(13) -0.0039(11)
C21 0.0195(16) 0.0149(14) 0.0356(19) -0.0015(13) 0.0032(14) -0.0069(12)
C22 0.0151(15) 0.0192(15) 0.0358(19) -0.0005(13) 0.0017(13) -0.0113(12)
C23 0.0162(15) 0.0203(15) 0.038(2) 0.0055(14) 0.0104(14) -0.0080(12)
C24 0.0141(15) 0.0270(17) 0.0360(19) 0.0057(14) 0.0134(14) -0.0019(12)
C25 0.0233(17) 0.0277(17) 0.0272(18) 0.0047(14) 0.0195(14) 0.0023(13)
C26 0.0294(18) 0.0287(17) 0.0239(17) 0.0011(14) 0.0182(14) 0.0075(14)
C27 0.0312(18) 0.0252(16) 0.0124(14) -0.0028(12) 0.0109(13) 0.0052(14)
C28 0.0365(19) 0.0238(16) 0.0129(15) -0.0090(12) 0.0075(13) 0.0036(14)
C29 0.0342(19) 0.0247(16) 0.0127(15) -0.0089(12) -0.0020(13) 0.0020(14)
C30 0.0310(18) 0.0224(16) 0.0147(15) -0.0099(12) -0.0061(13) -0.0061(13)
C31 0.0219(16) 0.0256(16) 0.0198(16) -0.0058(13) -0.0097(13) -0.0039(13)
C32 0.0150(14) 0.0254(16) 0.0262(17) -0.0031(13) -0.0040(12) -0.0078(13)
C33 0.0099(12) 0.0277(17) 0.0243(15) -0.0002(13) -0.0005(11) -0.0013(12)
C34 0.0066(12) 0.0227(16) 0.0285(16) 0.0010(12) 0.0056(11) -0.0008(11)
C35 0.0121(13) 0.0238(16) 0.0217(16) -0.0009(12) 0.0072(12) 0.0059(12)
C36 0.0149(14) 0.0226(15) 0.0201(15) -0.0024(12) 0.0099(12) 0.0039(12)
C37 0.0233(16) 0.0175(15) 0.0213(16) -0.0036(12) 0.0059(12) 0.0081(12)
C38 0.0305(17) 0.0186(15) 0.0162(15) -0.0115(12) 0.0036(13) 0.0024(13)
C39 0.0260(16) 0.0119(14) 0.0235(16) -0.0074(12) -0.0008(13) 0.0009(12)
C40 0.0218(16) 0.0126(14) 0.0280(17) -0.0095(12) -0.0030(13) -0.0056(12)
C41 0.0279(17) 0.0144(14) 0.0199(16) -0.0091(12) -0.0027(13) -0.0041(12)
C42 0.0269(17) 0.0142(14) 0.0275(17) -0.0029(12) 0.0001(14) -0.0089(12)
C43 0.0174(15) 0.0211(15) 0.0273(17) -0.0037(13) 0.0027(13) -0.0094(12)
C44 0.0174(15) 0.0232(16) 0.0277(17) 0.0039(13) 0.0062(13) -0.0093(12)
C45 0.0115(14) 0.0272(16) 0.0254(17) 0.0055(13) 0.0092(12) -0.0055(12)
C46 0.0193(15) 0.0268(15) 0.0162(15) 0.0031(12) 0.0122(12) -0.0015(12)
C47 0.0216(16) 0.0269(16) 0.0162(15) 0.0001(12) 0.0131(12) 0.0057(13)
C48 0.0292(17) 0.0268(16) 0.0089(13) -0.0015(12) 0.0095(12) 0.0065(13)
C49 0.0275(17) 0.0206(15) 0.0135(14) -0.0073(11) 0.0007(12) 0.0050(13)
C50 0.0306(18) 0.0253(16) 0.0134(15) -0.0077(12) -0.0037(13) -0.0025(14)
C51 0.0236(16) 0.0198(15) 0.0221(16) -0.0086(12) -0.0098(13) -0.0055(13)
C52 0.0147(14) 0.0242(16) 0.0268(17) -0.0058(13) -0.0117(13) -0.0036(12)
C53 0.0126(14) 0.0235(16) 0.0334(19) -0.0042(14) -0.0066(13) -0.0050(12)
C54 0.0068(13) 0.0288(16) 0.0356(19) 0.0023(14) 0.0009(13) -0.0003(12)
C55 0.0104(13) 0.0264(17) 0.0350(18) 0.0042(14) 0.0095(12) 0.0017(12)
C56 0.0149(15) 0.0266(17) 0.0318(18) 0.0018(14) 0.0122(13) 0.0082(13)
C57 0.0223(16) 0.0254(17) 0.0294(18) -0.0023(13) 0.0142(14) 0.0104(13)
C58 0.0247(16) 0.0196(15) 0.0241(17) -0.0046(12) 0.0096(13) 0.0101(13)
C59 0.0302(17) 0.0162(14) 0.0194(15) -0.0094(12) 0.0094(13) 0.0063(13)
C60 0.0317(18) 0.0105(13) 0.0235(17) -0.0098(12) -0.0007(14) 0.0018(12)
C61 0.0265(17) 0.0075(13) 0.0264(17) -0.0029(11) 0.0042(13) 0.0026(11)
C62 0.0291(18) 0.0092(13) 0.0283(17) 0.0020(12) 0.0032(14) -0.0048(12)
C63 0.0276(17) 0.0130(14) 0.0253(17) 0.0082(12) 0.0082(13) -0.0041(12)
C64 0.0241(16) 0.0197(15) 0.0266(17) 0.0083(13) 0.0098(13) -0.0055(13)
C65 0.0227(16) 0.0264(16) 0.0159(15) 0.0067(12) 0.0098(12) -0.0019(13)
C66 0.0264(17) 0.0303(17) 0.0082(13) 0.0078(12) 0.0069(12) 0.0012(13)
C67 0.0289(16) 0.0248(15) 0.0089(12) 0.0018(12) 0.0047(11) 0.0006(14)
C68 0.0284(17) 0.0255(16) 0.0104(14) -0.0028(12) -0.0061(12) 0.0040(13)
C69 0.0220(15) 0.0279(17) 0.0143(14) 0.0015(12) -0.0105(12) 0.0031(12)
C70 0.0176(15) 0.0259(17) 0.0219(16) -0.0026(12) -0.0114(12) 0.0020(12)
C71 0.0119(14) 0.0276(16) 0.0285(18) 0.0018(13) -0.0070(13) 0.0032(12)
C72 0.0133(14) 0.0210(15) 0.0272(17) 0.0029(13) -0.0038(12) 0.0085(12)
C73 0.0146(14) 0.0166(15) 0.0313(18) 0.0053(13) 0.0038(13) 0.0088(12)
C74 0.0217(16) 0.0165(14) 0.0275(17) -0.0012(12) 0.0055(13) 0.0115(12)
C75 0.0244(16) 0.0107(13) 0.0268(17) 0.0021(12) 0.0029(13) 0.0076(12)
C76 0.0229(16) 0.0111(13) 0.0237(16) 0.0076(12) 0.0007(13) 0.0065(12)
C77 0.0264(16) 0.0156(14) 0.0199(16) 0.0103(12) 0.0046(13) 0.0031(12)
C78 0.0259(16) 0.0231(16) 0.0125(14) 0.0094(12) 0.0008(12) 0.0023(13)
C79 0.0248(16) 0.0252(16) 0.0126(14) 0.0078(12) -0.0048(12) 0.0057(13)
C80 0.0230(16) 0.0184(15) 0.0209(16) 0.0093(12) -0.0030(12) 0.0087(12)
Ni1 0.00727(14) 0.00704(14) 0.00828(15) 0.00067(13) 0.00043(11) -0.00001(13)
N2 0.0076(9) 0.0090(9) 0.0082(9) -0.0002(9) 0.0017(7) -0.0010(9)
N3 0.0086(10) 0.0100(10) 0.0106(11) 0.0005(9) 0.0020(8) 0.0006(8)
N4 0.0088(10) 0.0088(10) 0.0108(10) 0.0010(9) 0.0004(8) -0.0002(9)
N5 0.0081(10) 0.0094(10) 0.0116(11) 0.0000(8) 0.0028(8) 0.0010(8)
C81 0.0089(12) 0.0123(12) 0.0072(12) -0.0020(10) 0.0013(10) -0.0025(10)
C82 0.0104(13) 0.0141(13) 0.0099(13) 0.0005(10) 0.0009(10) -0.0004(10)
C83 0.0104(13) 0.0137(13) 0.0100(13) 0.0020(10) 0.0024(10) -0.0014(10)
C84 0.0077(12) 0.0135(13) 0.0083(12) 0.0008(10) 0.0010(10) 0.0003(10)
C85 0.0101(12) 0.0101(12) 0.0102(13) 0.0023(10) 0.0024(10) 0.0020(10)
C86 0.0092(12) 0.0118(12) 0.0099(13) 0.0009(10) 0.0022(10) -0.0005(10)
C87 0.0125(13) 0.0093(12) 0.0142(14) 0.0010(10) 0.0029(10) -0.0012(10)
C88 0.0117(13) 0.0085(12) 0.0146(14) 0.0009(10) 0.0015(10) -0.0017(10)
C89 0.0107(13) 0.0106(12) 0.0093(13) 0.0005(10) 0.0025(10) -0.0009(10)
C90 0.0116(13) 0.0119(12) 0.0119(13) 0.0005(10) 0.0031(10) -0.0028(10)
C91 0.0072(12) 0.0140(13) 0.0117(13) 0.0001(10) 0.0017(10) -0.0006(10)
C92 0.0104(13) 0.0139(12) 0.0127(13) 0.0015(10) 0.0008(10) -0.0008(10)
C93 0.0100(13) 0.0141(13) 0.0133(13) 0.0028(10) -0.0006(10) 0.0008(10)
C94 0.0104(12) 0.0120(13) 0.0109(13) 0.0018(10) 0.0009(10) 0.0002(10)
C95 0.0120(13) 0.0092(12) 0.0129(13) 0.0047(10) 0.0031(10) 0.0027(10)
C96 0.0118(13) 0.0086(12) 0.0155(14) 0.0009(10) 0.0052(10) 0.0011(10)
C97 0.0131(13) 0.0111(12) 0.0149(14) 0.0022(10) 0.0015(11) 0.0012(10)
C98 0.0115(13) 0.0080(12) 0.0172(14) -0.0013(10) 0.0039(11) -0.0008(10)
C99 0.0095(12) 0.0075(12) 0.0140(13) 0.0002(10) 0.0043(10) 0.0001(10)
C100 0.0112(13) 0.0094(12) 0.0111(13) -0.0013(10) 0.0009(10) -0.0006(10)
C101 0.0142(13) 0.0130(13) 0.0108(13) -0.0010(10) -0.0026(10) -0.0015(11)
C102 0.0175(15) 0.0209(15) 0.0204(16) -0.0060(12) 0.0030(12) -0.0067(12)
C103 0.0117(13) 0.0134(13) 0.0151(14) 0.0030(10) -0.0027(11) 0.0009(10)
C104 0.0155(14) 0.0230(16) 0.0218(16) 0.0063(12) 0.0014(12) 0.0071(12)
C105 0.0140(13) 0.0091(12) 0.0185(15) 0.0013(11) -0.0019(11) -0.0002(10)
C106 0.0178(15) 0.0169(15) 0.0277(17) -0.0019(13) 0.0028(13) 0.0058(12)
C107 0.0148(13) 0.0094(12) 0.0202(15) -0.0007(11) -0.0011(11) -0.0015(10)
C108 0.0225(15) 0.0161(14) 0.0177(15) -0.0045(11) -0.0001(12) -0.0031(12)
C109 0.0151(13) 0.0140(13) 0.0143(14) 0.0013(11) -0.0075(11) -0.0035(11)
C110 0.0227(15) 0.0212(15) 0.0139(14) -0.0020(12) -0.0048(12) -0.0024(12)
C111 0.0155(14) 0.0148(13) 0.0162(14) 0.0025(11) -0.0032(11) 0.0015(11)
C112 0.0227(16) 0.0203(15) 0.0142(14) 0.0029(12) 0.0003(12) 0.0020(12)
C113 0.0186(14) 0.0104(13) 0.0192(15) 0.0022(11) 0.0017(11) 0.0035(11)
C114 0.0326(18) 0.0183(15) 0.0241(17) 0.0081(13) 0.0022(14) -0.0019(13)
C115 0.0182(14) 0.0090(13) 0.0222(16) -0.0007(11) -0.0003(12) -0.0010(11)
C116 0.0220(16) 0.0194(15) 0.0284(18) -0.0002(13) 0.0021(13) -0.0071(13)
C117 0.042(2) 0.035(2) 0.0149(15) -0.0029(14) -0.0030(14) 0.0072(16)
C118 0.0237(16) 0.0332(18) 0.0273(17) -0.0066(15) -0.0047(13) 0.0051(15)
C119 0.0253(16) 0.0244(16) 0.0216(15) -0.0020(13) 0.0076(12) 0.0028(14)
C120 0.0258(16) 0.0275(17) 0.0135(14) -0.0007(12) -0.0011(12) 0.0022(13)
C121 0.0239(16) 0.0222(17) 0.0232(16) -0.0025(12) 0.0056(13) -0.0021(12)
C122 0.042(2) 0.0218(17) 0.0181(15) -0.0006(12) 0.0118(14) -0.0036(14)
C123 0.0170(17) 0.052(2) 0.058(3) -0.032(2) -0.0019(17) 0.0046(16)
C124 0.0284(19) 0.035(2) 0.046(2) -0.0109(17) -0.0076(17) 0.0004(16)
C125 0.0247(18) 0.042(2) 0.050(2) 0.0186(19) 0.0043(17) -0.0050(16)
C126 0.0135(16) 0.056(3) 0.068(3) 0.033(2) 0.0075(18) -0.0009(17)
C127 0.0189(17) 0.0308(19) 0.050(2) 0.0051(17) -0.0010(16) 0.0020(14)
C128 0.0277(19) 0.038(2) 0.054(3) -0.0202(19) 0.0081(18) 0.0012(16)

loop_
_atom_type_symbol
_atom_type_description
_atom_type_scat_dispersion_real
_atom_type_scat_dispersion_imag
_atom_type_scat_source
C C 0.0033 0.0016 'International Tables Vol C Tables 4.2.6.8 and 6.1.1.4'
H H 0.0000 0.0000 'International Tables Vol C Tables 4.2.6.8 and 6.1.1.4'
N N 0.0061 0.0033 'International Tables Vol C Tables 4.2.6.8 and 6.1.1.4'
Ni Ni 0.3393 1.1124 'International Tables Vol C Tables 4.2.6.8 and 6.1.1.4'
Tb Tb -0.1723 4.1537 'International Tables Vol C Tables 4.2.6.8 and 6.1.1.4'
Sc Sc 0.2519 0.3716 'International Tables Vol C Tables 4.2.6.8 and 6.1.1.4'

loop_
_geom_angle_atom_site_label_1
_geom_angle_atom_site_label_2
_geom_angle_atom_site_label_3
_geom_angle
_geom_angle_site_symmetry_1
_geom_angle_site_symmetry_3
N1 Ce1 C26 146.81(10) . .
N1 Ce1 C25 148.59(10) . .
C26 Ce1 C25 32.60(11) . .
N1 Ce1 C24 146.56(9) . .
C26 Ce1 C24 58.85(11) . .
C25 Ce1 C24 32.88(11) . .
N1 Ce1 C57 146.00(9) . .
C26 Ce1 C57 32.60(10) . .
C25 Ce1 C57 57.07(10) . .
C24 Ce1 C57 67.26(10) . .
N1 Ce1 C55 142.94(10) . .
C26 Ce1 C55 70.18(11) . .
C25 Ce1 C55 58.86(11) . .
C24 Ce1 C55 32.58(10) . .
C57 Ce1 C55 58.47(10) . .
N1 Ce1 C56 144.21(9) . .
C26 Ce1 C56 58.70(11) . .
C25 Ce1 C56 67.17(10) . .
C24 Ce1 C56 56.65(10) . .
C57 Ce1 C56 32.71(10) . .
C55 Ce1 C56 32.07(10) . .
N1 Ce1 C8 118.61(9) . .
C26 Ce1 C8 53.93(10) . .
C25 Ce1 C8 30.08(9) . .
C24 Ce1 C8 50.05(10) . .
C57 Ce1 C8 84.53(10) . .
C55 Ce1 C8 82.20(9) . .
C56 Ce1 C8 96.96(9) . .
N1 Ce1 C23 117.23(9) . .
C26 Ce1 C23 82.15(10) . .
C25 Ce1 C23 50.05(10) . .
C24 Ce1 C23 29.70(9) . .
C57 Ce1 C23 96.76(10) . .
C55 Ce1 C23 53.34(9) . .
C56 Ce1 C23 83.50(9) . .
C8 Ce1 C23 46.82(10) . .
N1 Ce1 C27 117.39(9) . .
C26 Ce1 C27 29.43(10) . .
C25 Ce1 C27 52.37(10) . .
C24 Ce1 C27 84.28(10) . .
C57 Ce1 C27 52.27(10) . .
C55 Ce1 C27 99.62(10) . .
C56 Ce1 C27 84.03(10) . .
C8 Ce1 C27 57.15(9) . .
C23 Ce1 C27 99.92(9) . .
N1 Ce1 C58 116.53(9) . .
C26 Ce1 C58 53.41(10) . .
C25 Ce1 C58 83.96(9) . .
C24 Ce1 C58 96.48(9) . .
C57 Ce1 C58 29.51(9) . .
C55 Ce1 C58 81.24(9) . .
C56 Ce1 C58 49.57(10) . .
C8 Ce1 C58 106.90(9) . .
C23 Ce1 C58 126.14(9) . .
C27 Ce1 C58 56.71(9) . .
N1 Ce1 C73 115.09(8) . .
C26 Ce1 C73 81.49(10) . .
C25 Ce1 C73 96.30(9) . .
C24 Ce1 C73 83.33(9) . .
C57 Ce1 C73 49.36(10) . .
C55 Ce1 C73 52.68(9) . .
C56 Ce1 C73 29.38(9) . .
C8 Ce1 C73 126.27(8) . .
C23 Ce1 C73 105.50(9) . .
C27 Ce1 C73 99.09(9) . .
C58 Ce1 C73 46.20(9) . .
N1 Sc1 C44 147.50(11) . .
N1 Sc1 C64 153.60(11) . .
C44 Sc1 C64 38.74(11) . .
N1 Sc1 C63 143.10(11) . .
C44 Sc1 C63 67.76(11) . .
C64 Sc1 C63 37.18(11) . .
N1 Sc1 C43 134.50(11) . .
C44 Sc1 C43 37.17(11) . .
C64 Sc1 C43 67.72(12) . .
C63 Sc1 C43 78.12(11) . .
N1 Sc1 C62 134.65(10) . .
C44 Sc1 C62 75.06(11) . .
C64 Sc1 C62 63.32(11) . .
C63 Sc1 C62 34.61(10) . .
C43 Sc1 C62 62.57(11) . .
N1 Sc1 C65 118.61(10) . .
C44 Sc1 C65 59.21(11) . .
C64 Sc1 C65 35.30(11) . .
C63 Sc1 C65 61.55(11) . .
C43 Sc1 C65 95.83(11) . .
C62 Sc1 C65 94.72(10) . .
N1 Sc1 C42 131.23(10) . .
C44 Sc1 C42 62.87(11) . .
C64 Sc1 C42 74.96(11) . .
C63 Sc1 C42 62.91(11) . .
C43 Sc1 C42 33.97(10) . .
C62 Sc1 C42 33.98(10) . .
C65 Sc1 C42 110.15(10) . .
N1 Sc1 C45 114.34(10) . .
C44 Sc1 C45 34.79(11) . .
C64 Sc1 C45 59.24(11) . .
C63 Sc1 C45 95.79(11) . .
C43 Sc1 C45 60.81(11) . .
C62 Sc1 C45 109.80(10) . .
C65 Sc1 C45 55.14(10) . .
C42 Sc1 C45 93.45(11) . .
N1 Sc1 C46 104.05(10) . .
C44 Sc1 C46 55.70(11) . .
C64 Sc1 C46 56.00(10) . .
C63 Sc1 C46 90.32(10) . .
C43 Sc1 C46 89.86(10) . .
C62 Sc1 C46 119.16(10) . .
C65 Sc1 C46 31.59(10) . .
C42 Sc1 C46 118.48(10) . .
C45 Sc1 C46 31.69(10) . .
N1 Sc1 C77 113.65(10) . .
C44 Sc1 C77 94.34(10) . .
C64 Sc1 C77 57.10(10) . .
C63 Sc1 C77 30.28(10) . .
C43 Sc1 C77 108.18(10) . .
C62 Sc1 C77 53.72(10) . .
C65 Sc1 C77 62.58(10) . .
C42 Sc1 C77 87.33(10) . .
C45 Sc1 C77 113.56(9) . .
C46 Sc1 C77 93.93(9) . .
N1 Sc1 Sc2 31.48(7) . .
C44 Sc1 Sc2 117.71(9) . .
C64 Sc1 Sc2 130.12(9) . .
C63 Sc1 Sc2 152.84(8) . .
C43 Sc1 Sc2 123.35(8) . .
C62 Sc1 Sc2 165.93(8) . .
C65 Sc1 Sc2 97.14(7) . .
C42 Sc1 Sc2 144.21(8) . .
C45 Sc1 Sc2 83.31(7) . .
C46 Sc1 Sc2 74.66(7) . .
C77 Sc1 Sc2 126.66(7) . .
N1 Sc2 C37 150.39(11) . .
N1 Sc2 C17 153.56(11) . .
C37 Sc2 C17 38.75(11) . .
N1 Sc2 C38 136.46(11) . .
C37 Sc2 C38 37.16(11) . .
C17 Sc2 C38 67.50(11) . .
N1 Sc2 C18 140.83(10) . .
C37 Sc2 C18 67.26(11) . .
C17 Sc2 C18 36.67(10) . .
C38 Sc2 C18 77.42(11) . .
N1 Sc2 C36 116.67(10) . .
C37 Sc2 C36 35.32(10) . .
C17 Sc2 C36 59.32(10) . .
C38 Sc2 C36 61.74(11) . .
C18 Sc2 C36 95.42(10) . .
N1 Sc2 C39 131.05(10) . .
C37 Sc2 C39 62.88(11) . .
C17 Sc2 C39 74.46(11) . .
C38 Sc2 C39 34.08(10) . .
C18 Sc2 C39 62.10(11) . .
C36 Sc2 C39 94.36(10) . .
N1 Sc2 C16 119.25(10) . .
C37 Sc2 C16 59.30(11) . .
C17 Sc2 C16 35.05(10) . .
C38 Sc2 C16 95.79(11) . .
C18 Sc2 C16 60.77(10) . .
C36 Sc2 C16 55.11(10) . .
C39 Sc2 C16 109.45(10) . .
N1 Sc2 C19 132.85(10) . .
C37 Sc2 C19 74.51(11) . .
C17 Sc2 C19 62.53(11) . .
C38 Sc2 C19 62.09(10) . .
C18 Sc2 C19 34.09(10) . .
C36 Sc2 C19 109.73(10) . .
C39 Sc2 C19 33.48(10) . .
C16 Sc2 C19 93.53(10) . .
N1 Sc2 C35 105.56(10) . .
C37 Sc2 C35 56.28(10) . .
C17 Sc2 C35 56.07(10) . .
C38 Sc2 C35 90.68(10) . .
C18 Sc2 C35 89.78(10) . .
C36 Sc2 C35 31.77(9) . .
C39 Sc2 C35 118.98(10) . .
C16 Sc2 C35 31.67(9) . .
C19 Sc2 C35 118.50(10) . .
N1 Sc2 C49 107.12(10) . .
C37 Sc2 C49 56.89(10) . .
C17 Sc2 C49 94.03(10) . .
C38 Sc2 C49 30.19(10) . .
C18 Sc2 C49 107.41(10) . .
C36 Sc2 C49 62.66(9) . .
C39 Sc2 C49 53.33(10) . .
C16 Sc2 C49 113.49(9) . .
C19 Sc2 C49 86.47(10) . .
C35 Sc2 C49 94.20(9) . .
N1 Sc2 Sc1 31.65(7) . .
C37 Sc2 Sc1 120.16(8) . .
C17 Sc2 Sc1 131.85(8) . .
C38 Sc2 Sc1 125.52(8) . .
C18 Sc2 Sc1 152.60(8) . .
C36 Sc2 Sc1 85.30(7) . .
C39 Sc2 Sc1 145.26(7) . .
C16 Sc2 Sc1 98.78(7) . .
C19 Sc2 Sc1 164.39(7) . .
C35 Sc2 Sc1 76.47(7) . .
C49 Sc2 Sc1 97.27(6) . .
Sc2 N1 Sc1 116.87(12) . .
Sc2 N1 Ce1 121.67(11) . .
Sc1 N1 Ce1 121.45(11) . .
C5 C1 C9 121.5(3) . .
C5 C1 C2 107.8(3) . .
C9 C1 C2 121.3(3) . .
C12 C2 C1 121.2(3) . .
C12 C2 C3 120.7(3) . .
C1 C2 C3 108.1(3) . .
C15 C3 C4 120.5(3) . .
C15 C3 C2 121.3(3) . .
C4 C3 C2 108.5(3) . .
C18 C4 C3 123.2(3) . .
C18 C4 C5 122.6(3) . .
C3 C4 C5 107.0(3) . .
C6 C5 C1 120.6(3) . .
C6 C5 C4 121.3(3) . .
C1 C5 C4 108.6(3) . .
C5 C6 C20 116.9(3) . .
C5 C6 C7 118.1(3) . .
C20 C6 C7 117.9(3) . .
C23 C7 C6 122.3(3) . .
C23 C7 C8 107.8(3) . .
C6 C7 C8 122.0(3) . .
C9 C8 C7 119.0(3) . .
C9 C8 C25 123.9(3) . .
C7 C8 C25 109.0(3) . .
C9 C8 Ce1 93.28(17) . .
C7 C8 Ce1 85.40(17) . .
C25 C8 Ce1 62.39(15) . .
C10 C9 C8 116.9(3) . .
C10 C9 C1 117.2(3) . .
C8 C9 C1 118.6(3) . .
C9 C10 C11 121.3(3) . .
C9 C10 C27 120.1(3) . .
C11 C10 C27 109.5(3) . .
C12 C11 C10 121.8(3) . .
C12 C11 C29 121.2(3) . .
C10 C11 C29 107.3(3) . .
C11 C12 C13 118.2(3) . .
C11 C12 C2 117.0(3) . .
C13 C12 C2 117.8(3) . .
C12 C13 C31 120.6(3) . .
C12 C13 C14 121.2(3) . .
C31 C13 C14 108.2(3) . .
C33 C14 C15 121.1(3) . .
C33 C14 C13 107.6(3) . .
C15 C14 C13 120.8(3) . .
C3 C15 C14 117.9(3) . .
C3 C15 C16 116.6(3) . .
C14 C15 C16 118.4(3) . .
C35 C16 C15 118.9(3) . .
C35 C16 C17 109.3(3) . .
C15 C16 C17 124.5(3) . .
C35 C16 Sc2 81.24(16) . .
C15 C16 Sc2 98.77(17) . .
C17 C16 Sc2 62.09(15) . .
C16 C17 C18 116.5(3) . .
C16 C17 C37 106.9(3) . .
C18 C17 C37 120.8(3) . .
C16 C17 Sc2 82.86(16) . .
C18 C17 Sc2 77.03(16) . .
C37 C17 Sc2 70.43(16) . .
C4 C18 C19 115.2(3) . .
C4 C18 C17 117.9(3) . .
C19 C18 C17 117.5(3) . .
C4 C18 Sc2 95.64(17) . .
C19 C18 Sc2 78.13(16) . .
C17 C18 Sc2 66.30(15) . .
C20 C19 C18 121.4(3) . .
C20 C19 C39 107.6(3) . .
C18 C19 C39 121.6(3) . .
C20 C19 Sc2 102.51(18) . .
C18 C19 Sc2 67.79(15) . .
C39 C19 Sc2 72.66(16) . .
C6 C20 C21 120.4(3) . .
C6 C20 C19 122.5(3) . .
C21 C20 C19 108.4(3) . .
C40 C21 C22 122.3(3) . .
C40 C21 C20 107.5(3) . .
C22 C21 C20 121.2(3) . .
C53 C22 C21 116.9(3) . .
C53 C22 C23 117.6(3) . .
C21 C22 C23 118.8(3) . .
C7 C23 C22 119.1(3) . .
C7 C23 C24 109.0(3) . .
C22 C23 C24 123.8(3) . .
C7 C23 Ce1 84.83(17) . .
C22 C23 Ce1 93.89(17) . .
C24 C23 Ce1 62.33(15) . .
C23 C24 C55 118.5(3) . .
C23 C24 C25 107.5(3) . .
C55 C24 C25 121.4(3) . .
C23 C24 Ce1 87.97(17) . .
C55 C24 Ce1 74.29(16) . .
C25 C24 Ce1 73.08(16) . .
C26 C25 C8 119.1(3) . .
C26 C25 C24 121.6(3) . .
C8 C25 C24 106.7(3) . .
C26 C25 Ce1 73.73(16) . .
C8 C25 Ce1 87.53(17) . .
C24 C25 Ce1 74.04(16) . .
C27 C26 C57 116.0(3) . .
C27 C26 C25 116.2(3) . .
C57 C26 C25 116.8(3) . .
C27 C26 Ce1 89.07(18) . .
C57 C26 Ce1 74.14(17) . .
C25 C26 Ce1 73.68(17) . .
C28 C27 C26 123.6(3) . .
C28 C27 C10 105.6(3) . .
C26 C27 C10 123.6(3) . .
C28 C27 Ce1 93.19(18) . .
C26 C27 Ce1 61.50(16) . .
C10 C27 Ce1 92.50(17) . .
C29 C28 C59 120.8(3) . .
C29 C28 C27 109.4(3) . .
C59 C28 C27 120.3(3) . .
C28 C29 C30 121.7(3) . .
C28 C29 C11 108.2(3) . .
C30 C29 C11 120.2(3) . .
C31 C30 C29 118.3(3) . .
C31 C30 C41 116.8(3) . .
C29 C30 C41 117.7(3) . .
C30 C31 C13 121.1(3) . .
C30 C31 C32 121.0(3) . .
C13 C31 C32 108.7(3) . .
C43 C32 C31 122.7(3) . .
C43 C32 C33 123.0(3) . .
C31 C32 C33 106.6(3) . .
C34 C33 C14 121.2(3) . .
C34 C33 C32 119.8(3) . .
C14 C33 C32 108.9(3) . .
C33 C34 C35 118.0(3) . .
C33 C34 C45 117.3(3) . .
C35 C34 C45 117.7(3) . .
C16 C35 C36 107.7(3) . .
C16 C35 C34 122.1(3) . .
C36 C35 C34 123.6(3) . .
C16 C35 Sc2 67.09(15) . .
C36 C35 Sc2 66.18(15) . .
C34 C35 Sc2 109.08(18) . .
C47 C36 C35 118.3(3) . .
C47 C36 C37 123.8(3) . .
C35 C36 C37 109.7(3) . .
C47 C36 Sc2 95.97(17) . .
C35 C36 Sc2 82.05(16) . .
C37 C36 Sc2 62.60(15) . .
C36 C37 C38 116.9(3) . .
C36 C37 C17 106.3(3) . .
C38 C37 C17 120.0(3) . .
C36 C37 Sc2 82.08(16) . .
C38 C37 Sc2 76.01(16) . .
C17 C37 Sc2 70.83(16) . .
C39 C38 C49 115.3(3) . .
C39 C38 C37 117.7(3) . .
C49 C38 C37 117.5(3) . .
C39 C38 Sc2 78.53(17) . .
C49 C38 Sc2 94.73(18) . .
C37 C38 Sc2 66.83(15) . .
C38 C39 C40 121.7(3) . .
C38 C39 C19 122.2(3) . .
C40 C39 C19 107.0(3) . .
C38 C39 Sc2 67.39(16) . .
C40 C39 Sc2 102.14(18) . .
C19 C39 Sc2 73.87(16) . .
C21 C40 C51 120.4(3) . .
C21 C40 C39 109.4(3) . .
C51 C40 C39 122.2(3) . .
C60 C41 C30 120.1(3) . .
C60 C41 C42 109.5(3) . .
C30 C41 C42 122.1(3) . .
C43 C42 C41 121.7(3) . .
C43 C42 C62 122.4(3) . .
C41 C42 C62 106.7(3) . .
C43 C42 Sc1 68.17(16) . .
C41 C42 Sc1 102.31(18) . .
C62 C42 Sc1 72.86(16) . .
C42 C43 C32 115.7(3) . .
C42 C43 C44 117.3(3) . .
C32 C43 C44 117.9(3) . .
C42 C43 Sc1 77.86(17) . .
C32 C43 Sc1 96.52(18) . .
C44 C43 Sc1 66.25(16) . .
C45 C44 C43 116.2(3) . .
C45 C44 C64 107.6(3) . .
C43 C44 C64 120.7(3) . .
C45 C44 Sc1 83.55(17) . .
C43 C44 Sc1 76.59(17) . .
C64 C44 Sc1 70.61(16) . .
C46 C45 C34 118.8(3) . .
C46 C45 C44 108.6(3) . .
C34 C45 C44 124.9(3) . .
C46 C45 Sc1 81.12(17) . .
C34 C45 Sc1 98.68(17) . .
C44 C45 Sc1 61.66(15) . .
C65 C46 C45 108.4(3) . .
C65 C46 C47 122.8(3) . .
C45 C46 C47 122.7(3) . .
C65 C46 Sc1 66.42(16) . .
C45 C46 Sc1 67.19(16) . .
C47 C46 Sc1 109.78(18) . .
C48 C47 C36 118.3(3) . .
C48 C47 C46 116.9(3) . .
C36 C47 C46 118.5(3) . .
C47 C48 C67 121.4(3) . .
C47 C48 C49 119.6(3) . .
C67 C48 C49 109.0(3) . .
C50 C49 C48 106.7(3) . .
C50 C49 C38 122.7(3) . .
C48 C49 C38 122.9(3) . .
C50 C49 Sc2 102.73(18) . .
C48 C49 Sc2 89.79(17) . .
C38 C49 Sc2 55.08(14) . .
C51 C50 C68 121.0(3) . .
C51 C50 C49 121.1(3) . .
C68 C50 C49 108.7(3) . .
C50 C51 C40 116.8(3) . .
C50 C51 C52 118.0(3) . .
C40 C51 C52 117.7(3) . .
C53 C52 C70 108.5(3) . .
C53 C52 C51 120.3(3) . .
C70 C52 C51 120.7(3) . .
C22 C53 C52 122.1(3) . .
C22 C53 C54 120.1(3) . .
C52 C53 C54 108.7(3) . .
C71 C54 C55 122.9(3) . .
C71 C54 C53 106.2(3) . .
C55 C54 C53 123.0(3) . .
C71 C54 Ce1 93.82(18) . .
C55 C54 Ce1 59.86(16) . .
C53 C54 Ce1 92.35(17) . .
C56 C55 C54 116.7(3) . .
C56 C55 C24 116.7(3) . .
C54 C55 C24 116.8(3) . .
C56 C55 Ce1 74.10(16) . .
C54 C55 Ce1 91.55(17) . .
C24 C55 Ce1 73.13(16) . .
C55 C56 C73 118.9(3) . .
C55 C56 C57 121.8(3) . .
C73 C56 C57 106.9(3) . .
C55 C56 Ce1 73.84(16) . .
C73 C56 Ce1 89.25(16) . .
C57 C56 Ce1 72.92(16) . .
C58 C57 C26 119.1(3) . .
C58 C57 C56 107.2(3) . .
C26 C57 C56 121.5(3) . .
C58 C57 Ce1 88.54(17) . .
C26 C57 Ce1 73.25(16) . .
C56 C57 Ce1 74.37(16) . .
C59 C58 C74 118.5(3) . .
C59 C58 C57 124.3(3) . .
C74 C58 C57 109.0(3) . .
C59 C58 Ce1 92.97(17) . .
C74 C58 Ce1 86.19(17) . .
C57 C58 Ce1 61.95(15) . .
C60 C59 C58 119.2(3) . .
C60 C59 C28 117.7(3) . .
C58 C59 C28 116.5(3) . .
C59 C60 C61 121.9(3) . .
C59 C60 C41 121.6(3) . .
C61 C60 C41 107.2(3) . .
C60 C61 C75 119.6(3) . .
C60 C61 C62 109.1(3) . .
C75 C61 C62 122.4(3) . .
C61 C62 C63 121.5(3) . .
C61 C62 C42 107.5(3) . .
C63 C62 C42 121.4(3) . .
C61 C62 Sc1 101.82(18) . .
C63 C62 Sc1 67.38(15) . .
C42 C62 Sc1 73.17(16) . .
C77 C63 C62 114.9(3) . .
C77 C63 C64 117.7(3) . .
C62 C63 C64 117.4(3) . .
C77 C63 Sc1 94.22(18) . .
C62 C63 Sc1 78.01(16) . .
C64 C63 Sc1 66.89(16) . .
C65 C64 C63 116.5(3) . .
C65 C64 C44 106.2(3) . .
C63 C64 C44 120.5(3) . .
C65 C64 Sc1 82.46(17) . .
C63 C64 Sc1 75.93(16) . .
C44 C64 Sc1 70.65(16) . .
C46 C65 C66 118.9(3) . .
C46 C65 C64 109.2(3) . .
C66 C65 C64 124.9(3) . .
C46 C65 Sc1 81.99(17) . .
C66 C65 Sc1 98.43(18) . .
C64 C65 Sc1 62.24(15) . .
C78 C66 C67 117.9(3) . .
C78 C66 C65 116.6(3) . .
C67 C66 C65 118.3(3) . .
C66 C67 C48 121.4(3) . .
C66 C67 C68 120.8(3) . .
C48 C67 C68 107.6(3) . .
C69 C68 C50 120.8(3) . .
C69 C68 C67 121.3(3) . .
C50 C68 C67 107.9(3) . .
C68 C69 C70 118.5(3) . .
C68 C69 C79 117.4(3) . .
C70 C69 C79 117.2(3) . .
C69 C70 C52 120.7(3) . .
C69 C70 C71 121.9(3) . .
C52 C70 C71 107.3(3) . .
C72 C71 C70 120.3(3) . .
C72 C71 C54 121.0(3) . .
C70 C71 C54 109.2(3) . .
C71 C72 C80 118.6(3) . .
C71 C72 C73 116.3(3) . .
C80 C72 C73 118.1(3) . .
C74 C73 C72 119.5(3) . .
C74 C73 C56 108.6(3) . .
C72 C73 C56 123.9(3) . .
C74 C73 Ce1 84.73(17) . .
C72 C73 Ce1 94.84(17) . .
C56 C73 Ce1 61.37(15) . .
C75 C74 C73 121.9(3) . .
C75 C74 C58 122.5(3) . .
C73 C74 C58 108.2(3) . .
C76 C75 C61 116.8(3) . .
C76 C75 C74 118.3(3) . .
C61 C75 C74 118.1(3) . .
C75 C76 C80 120.3(3) . .
C75 C76 C77 121.3(3) . .
C80 C76 C77 108.8(3) . .
C63 C77 C76 123.0(3) . .
C63 C77 C78 123.1(3) . .
C76 C77 C78 107.2(3) . .
C63 C77 Sc1 55.50(14) . .
C76 C77 Sc1 102.42(18) . .
C78 C77 Sc1 91.22(17) . .
C66 C78 C79 121.1(3) . .
C66 C78 C77 120.2(3) . .
C79 C78 C77 108.6(3) . .
C69 C79 C78 121.1(3) . .
C69 C79 C80 121.0(3) . .
C78 C79 C80 107.8(3) . .
C72 C80 C76 121.8(3) . .
C72 C80 C79 120.7(3) . .
C76 C80 C79 107.7(3) . .
N2 Ni1 N4 176.66(9) . .
N2 Ni1 N5 90.01(9) . .
N4 Ni1 N5 89.88(9) . .
N2 Ni1 N3 90.06(9) . .
N4 Ni1 N3 89.92(9) . .
N5 Ni1 N3 177.73(9) . .
C81 N2 C84 104.1(2) . .
C81 N2 Ni1 127.75(17) . .
C84 N2 Ni1 128.02(17) . .
C86 N3 C89 104.2(2) . .
C86 N3 Ni1 127.47(17) . .
C89 N3 Ni1 128.23(17) . .
C94 N4 C91 104.0(2) . .
C94 N4 Ni1 128.19(17) . .
C91 N4 Ni1 127.74(17) . .
C99 N5 C96 104.0(2) . .
C99 N5 Ni1 127.97(17) . .
C96 N5 Ni1 128.03(18) . .
C100 C81 N2 125.3(2) . .
C100 C81 C82 123.4(2) . .
N2 C81 C82 111.3(2) . .
C83 C82 C81 106.4(2) . .
C83 C82 C101 129.2(3) . .
C81 C82 C101 124.2(2) . .
C82 C83 C84 106.8(2) . .
C82 C83 C103 128.7(3) . .
C84 C83 C103 124.3(2) . .
C85 C84 N2 124.9(2) . .
C85 C84 C83 123.7(2) . .
N2 C84 C83 111.4(2) . .
C86 C85 C84 124.4(2) . .
C86 C85 H85 117.8 . .
C84 C85 H85 117.8 . .
C85 C86 N3 125.2(2) . .
C85 C86 C87 123.5(2) . .
N3 C86 C87 111.3(2) . .
C88 C87 C86 106.6(2) . .
C88 C87 C105 128.8(2) . .
C86 C87 C105 124.5(2) . .
C87 C88 C89 106.4(2) . .
C87 C88 C107 129.1(2) . .
C89 C88 C107 124.4(2) . .
N3 C89 C90 124.4(2) . .
N3 C89 C88 111.4(2) . .
C90 C89 C88 124.2(2) . .
C91 C90 C89 124.3(3) . .
C91 C90 H90 117.8 . .
C89 C90 H90 117.8 . .
C90 C91 N4 125.3(2) . .
C90 C91 C92 123.1(2) . .
N4 C91 C92 111.6(2) . .
C93 C92 C91 106.0(2) . .
C93 C92 C109 129.5(3) . .
C91 C92 C109 124.4(2) . .
C92 C93 C94 106.8(2) . .
C92 C93 C111 129.1(3) . .
C94 C93 C111 124.0(2) . .
N4 C94 C95 124.6(2) . .
N4 C94 C93 111.6(2) . .
C95 C94 C93 123.8(2) . .
C96 C95 C94 124.6(2) . .
C96 C95 H95 117.7 . .
C94 C95 H95 117.7 . .
C95 C96 N5 124.5(2) . .
C95 C96 C97 123.7(2) . .
N5 C96 C97 111.7(2) . .
C98 C97 C96 106.2(2) . .
C98 C97 C113 129.2(2) . .
C96 C97 C113 124.5(2) . .
C97 C98 C99 106.4(2) . .
C97 C98 C115 129.2(2) . .
C99 C98 C115 124.4(2) . .
N5 C99 C100 124.6(2) . .
N5 C99 C98 111.7(2) . .
C100 C99 C98 123.6(2) . .
C81 C100 C99 124.4(2) . .
C81 C100 H10 117.8 . .
C99 C100 H10 117.8 . .
C82 C101 C102 111.8(2) . .
C82 C101 H10B 109.3 . .
C102 C101 H10B 109.3 . .
C82 C101 H10C 109.3 . .
C102 C101 H10C 109.3 . .
H10B C101 H10C 107.9 . .
C101 C102 H10D 109.5 . .
C101 C102 H10E 109.5 . .
H10D C102 H10E 109.5 . .
C101 C102 H10F 109.5 . .
H10D C102 H10F 109.5 . .
H10E C102 H10F 109.5 . .
C83 C103 C104 111.8(2) . .
C83 C103 H10G 109.3 . .
C104 C103 H10G 109.3 . .
C83 C103 H10H 109.3 . .
C104 C103 H10H 109.3 . .
H10G C103 H10H 107.9 . .
C103 C104 H10I 109.5 . .
C103 C104 H10J 109.5 . .
H10I C104 H10J 109.5 . .
C103 C104 H10K 109.5 . .
H10I C104 H10K 109.5 . .
H10J C104 H10K 109.5 . .
C87 C105 C106 113.1(2) . .
C87 C105 H10L 109.0 . .
C106 C105 H10L 109.0 . .
C87 C105 H10W 109.0 . .
C106 C105 H10W 109.0 . .
H10L C105 H10W 107.8 . .
C105 C106 H10T 109.5 . .
C105 C106 H10U 109.5 . .
H10T C106 H10U 109.5 . .
C105 C106 H10V 109.5 . .
H10T C106 H10V 109.5 . .
H10U C106 H10V 109.5 . .
C88 C107 C108 113.2(2) . .
C88 C107 H10M 108.9 . .
C108 C107 H10M 108.9 . .
C88 C107 H10N 108.9 . .
C108 C107 H10N 108.9 . .
H10M C107 H10N 107.7 . .
C107 C108 H10O 109.5 . .
C107 C108 H10P 109.5 . .
H10O C108 H10P 109.5 . .
C107 C108 H10Q 109.5 . .
H10O C108 H10Q 109.5 . .
H10P C108 H10Q 109.5 . .
C92 C109 C110 112.8(2) . .
C92 C109 H10R 109.0 . .
C110 C109 H10R 109.0 . .
C92 C109 H10S 109.0 . .
C110 C109 H10S 109.0 . .
H10R C109 H10S 107.8 . .
C109 C110 H11A 109.5 . .
C109 C110 H11B 109.5 . .
H11A C110 H11B 109.5 . .
C109 C110 H11C 109.5 . .
H11A C110 H11C 109.5 . .
H11B C110 H11C 109.5 . .
C93 C111 C112 112.9(2) . .
C93 C111 H11D 109.0 . .
C112 C111 H11D 109.0 . .
C93 C111 H11E 109.0 . .
C112 C111 H11E 109.0 . .
H11D C111 H11E 107.8 . .
C111 C112 H11K 109.5 . .
C111 C112 H11L 109.5 . .
H11K C112 H11L 109.5 . .
C111 C112 H11M 109.5 . .
H11K C112 H11M 109.5 . .
H11L C112 H11M 109.5 . .
C97 C113 C114 113.7(2) . .
C97 C113 H11N 108.8 . .
C114 C113 H11N 108.8 . .
C97 C113 H11O 108.8 . .
C114 C113 H11O 108.8 . .
H11N C113 H11O 107.7 . .
C113 C114 H11P 109.5 . .
C113 C114 H11Q 109.5 . .
H11P C114 H11Q 109.5 . .
C113 C114 H11R 109.5 . .
H11P C114 H11R 109.5 . .
H11Q C114 H11R 109.5 . .
C98 C115 C116 113.6(2) . .
C98 C115 H11F 108.8 . .
C116 C115 H11F 108.8 . .
C98 C115 H11G 108.8 . .
C116 C115 H11G 108.8 . .
H11F C115 H11G 107.7 . .
C115 C116 H11H 109.5 . .
C115 C116 H11I 109.5 . .
H11H C116 H11I 109.5 . .
C115 C116 H11J 109.5 . .
H11H C116 H11J 109.5 . .
H11I C116 H11J 109.5 . .
C122 C117 C118 120.0(3) . .
C122 C117 H117 120.0 . .
C118 C117 H117 120.0 . .
C119 C118 C117 120.1(3) . .
C119 C118 H118 120.0 . .
C117 C118 H118 120.0 . .
C120 C119 C118 119.6(3) . .
C120 C119 H119 120.2 . .
C118 C119 H119 120.2 . .
C119 C120 C121 120.4(3) . .
C119 C120 H120 119.8 . .
C121 C120 H120 119.8 . .
C120 C121 C122 119.7(3) . .
C120 C121 H121 120.2 . .
C122 C121 H121 120.2 . .
C117 C122 C121 120.3(3) . .
C117 C122 H122 119.8 . .
C121 C122 H122 119.8 . .
C125 C123 C124 120.6(3) 2_655 .
C125 C123 H12A 119.7 2_655 .
C124 C123 H12A 119.7 . .
C125 C124 C123 119.7(4) . .
C125 C124 H12B 120.2 . .
C123 C124 H12B 120.2 . .
C123 C125 C124 119.7(4) 2_655 .
C123 C125 H12C 120.2 2_655 .
C124 C125 H12C 120.2 . .
C127 C126 C128 120.7(3) . 2_655
C127 C126 H12F 119.6 . .
C128 C126 H12F 119.6 2_655 .
C128 C127 C126 120.1(4) . .
C128 C127 H12D 119.9 . .
C126 C127 H12D 119.9 . .
C127 C128 C126 119.2(4) . 2_655
C127 C128 H12E 120.4 . .
C126 C128 H12E 120.4 2_655 .

loop_
_geom_bond_atom_site_label_1
_geom_bond_atom_site_label_2
_geom_bond_distance
_geom_bond_site_symmetry_2
Ce1 N1 2.184(2) .
Ce1 C26 2.579(3) .
Ce1 C25 2.579(3) .
Ce1 C24 2.592(3) .
Ce1 C57 2.591(3) .
Ce1 C55 2.607(3) .
Ce1 C56 2.610(3) .
Ce1 C8 2.908(3) .
Ce1 C23 2.924(3) .
Ce1 C27 2.935(3) .
Ce1 C58 2.935(3) .
Ce1 C73 2.974(3) .
Sc1 N1 1.942(2) .
Sc1 C44 2.227(3) .
Sc1 C64 2.227(3) .
Sc1 C63 2.348(3) .
Sc1 C43 2.367(3) .
Sc1 C62 2.489(3) .
Sc1 C65 2.494(3) .
Sc1 C42 2.493(3) .
Sc1 C45 2.514(3) .
Sc1 C46 2.695(3) .
Sc1 C77 2.842(3) .
Sc1 Sc2 3.3020(8) .
Sc2 N1 1.933(2) .
Sc2 C37 2.233(3) .
Sc2 C17 2.238(3) .
Sc2 C38 2.357(3) .
Sc2 C18 2.382(3) .
Sc2 C36 2.491(3) .
Sc2 C39 2.502(3) .
Sc2 C16 2.513(3) .
Sc2 C19 2.518(3) .
Sc2 C35 2.697(3) .
Sc2 C49 2.865(3) .
C1 C5 1.428(4) .
C1 C9 1.427(4) .
C1 C2 1.428(4) .
C2 C12 1.428(4) .
C2 C3 1.440(4) .
C3 C15 1.415(4) .
C3 C4 1.428(4) .
C4 C18 1.432(4) .
C4 C5 1.449(4) .
C5 C6 1.408(4) .
C6 C20 1.415(4) .
C6 C7 1.431(4) .
C7 C23 1.431(4) .
C7 C8 1.436(4) .
C8 C9 1.428(5) .
C8 C25 1.459(4) .
C9 C10 1.422(4) .
C10 C11 1.424(5) .
C10 C27 1.448(4) .
C11 C12 1.419(4) .
C11 C29 1.434(4) .
C12 C13 1.421(4) .
C13 C31 1.430(4) .
C13 C14 1.437(4) .
C14 C33 1.429(4) .
C14 C15 1.428(4) .
C15 C16 1.440(4) .
C16 C35 1.433(4) .
C16 C17 1.454(4) .
C17 C18 1.460(4) .
C17 C37 1.483(4) .
C18 C19 1.442(4) .
C19 C20 1.442(4) .
C19 C39 1.446(4) .
C20 C21 1.440(4) .
C21 C40 1.416(4) .
C21 C22 1.424(4) .
C22 C53 1.409(4) .
C22 C23 1.432(5) .
C23 C24 1.450(4) .
C24 C55 1.458(4) .
C24 C25 1.463(5) .
C25 C26 1.448(5) .
C26 C27 1.442(5) .
C26 C57 1.451(5) .
C27 C28 1.441(4) .
C28 C29 1.417(5) .
C28 C59 1.424(4) .
C29 C30 1.428(5) .
C30 C31 1.417(4) .
C30 C41 1.429(4) .
C31 C32 1.440(4) .
C32 C43 1.436(4) .
C32 C33 1.447(4) .
C33 C34 1.402(4) .
C34 C35 1.434(4) .
C34 C45 1.444(4) .
C35 C36 1.434(4) .
C36 C47 1.432(4) .
C36 C37 1.454(4) .
C37 C38 1.467(4) .
C38 C39 1.431(4) .
C38 C49 1.445(4) .
C39 C40 1.443(4) .
C40 C51 1.427(4) .
C41 C60 1.434(4) .
C41 C42 1.438(4) .
C42 C43 1.425(4) .
C42 C62 1.455(4) .
C43 C44 1.470(4) .
C44 C45 1.444(4) .
C44 C64 1.477(4) .
C45 C46 1.433(4) .
C46 C65 1.426(4) .
C46 C47 1.441(4) .
C47 C48 1.407(4) .
C48 C67 1.428(4) .
C48 C49 1.441(4) .
C49 C50 1.437(4) .
C50 C51 1.420(5) .
C50 C68 1.432(4) .
C51 C52 1.434(4) .
C52 C53 1.427(5) .
C52 C70 1.434(4) .
C53 C54 1.451(4) .
C54 C71 1.443(5) .
C54 C55 1.443(5) .
C55 C56 1.441(4) .
C56 C73 1.459(4) .
C56 C57 1.465(5) .
C57 C58 1.446(4) .
C58 C59 1.425(4) .
C58 C74 1.432(4) .
C59 C60 1.422(4) .
C60 C61 1.425(4) .
C61 C75 1.428(4) .
C61 C62 1.440(4) .
C62 C63 1.445(4) .
C63 C77 1.437(4) .
C63 C64 1.463(4) .
C64 C65 1.454(4) .
C65 C66 1.439(4) .
C66 C78 1.415(4) .
C66 C67 1.422(4) .
C67 C68 1.436(4) .
C68 C69 1.423(4) .
C69 C70 1.421(5) .
C69 C79 1.423(4) .
C70 C71 1.439(5) .
C71 C72 1.414(4) .
C72 C80 1.419(4) .
C72 C73 1.434(4) .
C73 C74 1.430(4) .
C74 C75 1.428(4) .
C75 C76 1.408(4) .
C76 C80 1.432(4) .
C76 C77 1.443(4) .
C77 C78 1.441(4) .
C78 C79 1.438(4) .
C79 C80 1.446(4) .
Ni1 N2 1.954(2) .
Ni1 N4 1.957(2) .
Ni1 N5 1.965(2) .
Ni1 N3 1.968(2) .
N2 C81 1.381(3) .
N2 C84 1.382(3) .
N3 C86 1.379(3) .
N3 C89 1.379(3) .
N4 C94 1.376(3) .
N4 C91 1.379(3) .
N5 C99 1.378(3) .
N5 C96 1.380(3) .
C81 C100 1.369(4) .
C81 C82 1.451(4) .
C82 C83 1.352(4) .
C82 C101 1.496(4) .
C83 C84 1.442(4) .
C83 C103 1.499(4) .
C84 C85 1.371(4) .
C85 C86 1.373(4) .
C85 H85 0.9500 .
C86 C87 1.446(4) .
C87 C88 1.355(4) .
C87 C105 1.505(4) .
C88 C89 1.447(4) .
C88 C107 1.504(4) .
C89 C90 1.377(4) .
C90 C91 1.377(4) .
C90 H90 0.9500 .
C91 C92 1.449(4) .
C92 C93 1.355(4) .
C92 C109 1.496(4) .
C93 C94 1.443(4) .
C93 C111 1.498(4) .
C94 C95 1.381(4) .
C95 C96 1.372(4) .
C95 H95 0.9500 .
C96 C97 1.448(4) .
C97 C98 1.361(4) .
C97 C113 1.501(4) .
C98 C99 1.447(3) .
C98 C115 1.501(4) .
C99 C100 1.377(4) .
C100 H10 0.9500 .
C101 C102 1.525(4) .
C101 H10B 0.9900 .
C101 H10C 0.9900 .
C102 H10D 0.9800 .
C102 H10E 0.9800 .
C102 H10F 0.9800 .
C103 C104 1.538(4) .
C103 H10G 0.9900 .
C103 H10H 0.9900 .
C104 H10I 0.9800 .
C104 H10J 0.9800 .
C104 H10K 0.9800 .
C105 C106 1.527(4) .
C105 H10L 0.9900 .
C105 H10W 0.9900 .
C106 H10T 0.9800 .
C106 H10U 0.9800 .
C106 H10V 0.9800 .
C107 C108 1.530(4) .
C107 H10M 0.9900 .
C107 H10N 0.9900 .
C108 H10O 0.9800 .
C108 H10P 0.9800 .
C108 H10Q 0.9800 .
C109 C110 1.526(4) .
C109 H10R 0.9900 .
C109 H10S 0.9900 .
C110 H11A 0.9800 .
C110 H11B 0.9800 .
C110 H11C 0.9800 .
C111 C112 1.539(4) .
C111 H11D 0.9900 .
C111 H11E 0.9900 .
C112 H11K 0.9800 .
C112 H11L 0.9800 .
C112 H11M 0.9800 .
C113 C114 1.528(4) .
C113 H11N 0.9900 .
C113 H11O 0.9900 .
C114 H11P 0.9800 .
C114 H11Q 0.9800 .
C114 H11R 0.9800 .
C115 C116 1.532(4) .
C115 H11F 0.9900 .
C115 H11G 0.9900 .
C116 H11H 0.9800 .
C116 H11I 0.9800 .
C116 H11J 0.9800 .
C117 C122 1.369(5) .
C117 C118 1.390(5) .
C117 H117 0.9500 .
C118 C119 1.379(4) .
C118 H118 0.9500 .
C119 C120 1.386(4) .
C119 H119 0.9500 .
C120 C121 1.380(4) .
C120 H120 0.9500 .
C121 C122 1.386(4) .
C121 H121 0.9500 .
C122 H122 0.9500 .
C123 C125 1.380(5) 2_655
C123 C124 1.389(5) .
C123 H12A 0.9500 .
C124 C125 1.376(5) .
C124 H12B 0.9500 .
C125 C123 1.379(5) 2_655
C125 H12C 0.9500 .
C126 C127 1.374(5) .
C126 C128 1.376(5) 2_655
C126 H12F 0.9500 .
C127 C128 1.376(5) .
C127 H12D 0.9500 .
C128 C126 1.376(5) 2_655
C128 H12E 0.9500 .
